data_9009340
loop_
_publ_author_name
'Pertlik, F.'

_publ_section_title
;
 Crystal structure of sternbergite, AgFe2S3
 Locality: Medenec, Krusne hory Mts, Czechoslovakia
;
_journal_name_full 'Neues Jahrbuch fur Mineralogie, Monatshefte'
_journal_page_first 458
_journal_page_last 464
_journal_volume 1987
_journal_year 1987
_chemical_formula_sum 'Ag Fe2 S3'
_chemical_name_mineral Sternbergite
_space_group_IT_number 64
_space_group_name_Hall '-C 2ac 2ac'
_space_group_name_H-M_alt 'C c m e'
_symmetry_space_group_name_Hall '-C 2ac 2ac'
_symmetry_space_group_name_H-M 'C c m e'
_cell_angle_alpha 90
_cell_angle_beta 90
_cell_angle_gamma 90
_cell_length_a 6.615
_cell_length_b 11.639
_cell_length_c 12.693
_cell_formula_units_Z 8
_cell_volume 977.259
_exptl_crystal_density_diffrn 4.292
_cod_original_sg_symbol_H-M 'C c m b'
_cod_database_code 9009340

loop_
_symmetry_equiv_pos_as_xyz
x,y,z
1/2+x,1/2+y,z
1/2-x,y,1/2+z
-x,1/2+y,1/2+z
1/2+x,-y,1/2-z
+x,1/2-y,1/2-z
x,-y,z
1/2+x,1/2-y,z
-x,y,-z
1/2-x,1/2+y,-z
1/2+x,y,1/2-z
+x,1/2+y,1/2-z
1/2-x,-y,1/2+z
-x,1/2-y,1/2+z
-x,-y,-z
1/2-x,1/2-y,-z

loop_
_atom_site_aniso_label
_atom_site_aniso_U_11
_atom_site_aniso_U_22
_atom_site_aniso_U_33
_atom_site_aniso_U_12
_atom_site_aniso_U_13
_atom_site_aniso_U_23
Ag 0.02830 0.02480 0.05960 0.00000 0.00830 0.00000
Fe 0.01860 0.00870 0.02610 0.00100 0.00170 0.00040
S1 0.03230 0.00990 0.04400 0.00000 -0.00890 0.00000
S2 0.02240 0.01420 0.03400 -0.00410 -0.00080 0.00410

loop_
_atom_site_label
_atom_site_fract_x
_atom_site_fract_y
_atom_site_fract_z
Ag 0.85310 0.00000 0.69960
Fe 0.83350 0.33510 0.56350
S1 0.69520 0.00000 0.88000
S2 0.66580 0.17860 0.61790

_database_code_amcsd 0014818
